data_2219718
loop_
_publ_author_name
'Cai, Shuang-Lian'
'Ying, Shao-Ming'
'Li, Hui'
'Chen, Yun'

_publ_section_title
;
 <i>cis</i>-Dichloridobis(1,10-phenanthroline)cobalt(II)
 dimethylformamide solvate
;
_journal_coeditor_code SJ2538
_journal_issue 10
_journal_name_full 'Acta Crystallographica Section E'
_journal_page_first m1328
_journal_page_last m1329
_journal_paper_doi 10.1107/S1600536808030341
_journal_volume 64
_journal_year 2008
_chemical_formula_iupac '[Co Cl2 (C12 H8 N2)2], C3 H7 N O'
_chemical_formula_moiety 'C24 H16 Cl2 Co N4, C3 H7 N O'
_chemical_formula_sum 'C27 H23 Cl2 Co N5 O'
_chemical_formula_weight 563.33
_chemical_name_systematic
;
<i>cis</i>-Dichloridobis(1,10-phenanthroline)cobalt(II) dimethylformamide
solvate
;
_space_group_IT_number 60
_symmetry_cell_setting orthorhombic
_symmetry_space_group_name_Hall '-P 2n 2ab'
_symmetry_space_group_name_H-M 'P b c n'
_atom_sites_solution_hydrogens geom
_atom_sites_solution_primary direct
_atom_sites_solution_secondary difmap
_audit_creation_method SHELXL-97
_cell_angle_alpha 90.00
_cell_angle_beta 90.00
_cell_angle_gamma 90.00
_cell_formula_units_Z 4
_cell_length_a 16.345(3)
_cell_length_b 12.342(2)
_cell_length_c 12.342(2)
_cell_measurement_reflns_used 6370
_cell_measurement_temperature 293(2)
_cell_measurement_theta_max 25.0264
_cell_measurement_theta_min 2.0675
_cell_volume 2489.8(7)
_computing_cell_refinement 'CrystalClear (Rigaku & Molecular Structure Corporation, 2000)'
_computing_data_collection 'CrystalClear (Rigaku & Molecular Structure Corporation, 2000)'
_computing_data_reduction 'CrystalClear (Rigaku & Molecular Structure Corporation, 2000)'
_computing_molecular_graphics 'DIAMOND (Brandenburg, 2005)'
_computing_publication_material 'SHELXTL (Sheldrick, 2008) and PLATON (Spek; 2003).'
_computing_structure_refinement 'SHELXL97 (Sheldrick, 2008)'
_computing_structure_solution 'SHELXS97 (Sheldrick, 2008)'
_diffrn_ambient_temperature 293(2)
_diffrn_measured_fraction_theta_full 0.998
_diffrn_measured_fraction_theta_max 0.998
_diffrn_measurement_device_type 'Rigaku Mercury70 CCD'
_diffrn_measurement_method \w
_diffrn_radiation_monochromator graphite
_diffrn_radiation_source 'fine-focus sealed tube'
_diffrn_radiation_type MoK\a
_diffrn_radiation_wavelength 0.71073
_diffrn_reflns_av_R_equivalents 0.0169
_diffrn_reflns_av_sigmaI/netI 0.0094
_diffrn_reflns_limit_h_max 19
_diffrn_reflns_limit_h_min -17
_diffrn_reflns_limit_k_max 14
_diffrn_reflns_limit_k_min -14
_diffrn_reflns_limit_l_max 14
_diffrn_reflns_limit_l_min -13
_diffrn_reflns_number 14711
_diffrn_reflns_theta_full 25.02
_diffrn_reflns_theta_max 25.02
_diffrn_reflns_theta_min 2.07
_diffrn_standards_number 0
_exptl_absorpt_coefficient_mu 0.935
_exptl_absorpt_correction_T_max 0.829
_exptl_absorpt_correction_T_min 0.829
_exptl_absorpt_correction_type multi-scan
_exptl_absorpt_process_details
;
(CrystalClear; Rigaku & Molecular Structure Corporation, 2000)
;
_exptl_crystal_colour Colorless
_exptl_crystal_density_diffrn 1.503
_exptl_crystal_density_method 'not measured'
_exptl_crystal_description Block
_exptl_crystal_F_000 1156
_exptl_crystal_size_max 0.20
_exptl_crystal_size_mid 0.20
_exptl_crystal_size_min 0.20
_refine_diff_density_max 0.343
_refine_diff_density_min -0.212
_refine_ls_extinction_method none
_refine_ls_goodness_of_fit_ref 1.094
_refine_ls_hydrogen_treatment constr
_refine_ls_matrix_type full
_refine_ls_number_parameters 180
_refine_ls_number_reflns 2204
_refine_ls_number_restraints 2
_refine_ls_restrained_S_all 1.097
_refine_ls_R_factor_all 0.0263
_refine_ls_R_factor_gt 0.0258
_refine_ls_shift/su_max_lt 0.001
_refine_ls_shift/su_mean 0.000
_refine_ls_structure_factor_coef Fsqd
_refine_ls_weighting_details 'calc w=1/[\s^2^(Fo^2^)+(0.0288P)^2^+1.9948P] where P=(Fo^2^+2Fc^2^)/3'
_refine_ls_weighting_scheme calc
_refine_ls_wR_factor_gt 0.0621
_refine_ls_wR_factor_ref 0.0626
_reflns_number_gt 2168
_reflns_number_total 2204
_reflns_threshold_expression I>2\s(I)
_cod_data_source_file sj2538.cif
_cod_data_source_block I
_cod_depositor_comments
;
The following automatic conversions were performed:
'_symmetry_cell_setting' value 'Orthorhombic' changed to 'orthorhombic'
according to '/home/saulius/struct/CIF-dictionaries/cif_core.dic'
dictionary named 'cif_core.dic' version 2.4.1 from 2010-06-29.

Automatic conversion script
Id: cif_fix_enum 1527 2010-12-29 10:47:43Z saulius 

The following automatic conversions were performed:

'_symmetry_cell_setting' value 'Orthorhombic' changed to
'orthorhombic' according to
/home/saulius/struct/CIF-dictionaries/cif_core.dic dictionary named
'cif_core.dic' version 2.4.1 from 2010-06-29.

Automatic conversion script
Id: cif_fix_values 1715 2011-07-08 13:25:40Z adriana 
;
_cod_original_cell_volume 2489.8(8)
_cod_database_code 2219718
_cod_database_fobs_code 2219718

loop_
_symmetry_equiv_pos_as_xyz
'x, y, z'
'-x+1/2, -y+1/2, z+1/2'
'-x, y, -z+1/2'
'x+1/2, -y+1/2, -z'
'-x, -y, -z'
'x-1/2, y-1/2, -z-1/2'
'x, -y, z-1/2'
'-x-1/2, y-1/2, z'

loop_
_atom_site_type_symbol
_atom_site_label
_atom_site_fract_x
_atom_site_fract_y
_atom_site_fract_z
_atom_site_U_iso_or_equiv
_atom_site_adp_type
_atom_site_calc_flag
_atom_site_refinement_flags
_atom_site_occupancy
Co Co1 0.5000 0.71666(2) 0.2500 0.01272(10) Uani d S 1
Cl Cl1 0.41390(2) 0.59903(3) 0.14376(3) 0.01956(11) Uani d . 1
N N2 0.59089(8) 0.72168(10) 0.12398(11) 0.0151(3) Uani d . 1
C C11 0.65206(9) 0.79462(12) 0.14122(12) 0.0141(3) Uani d . 1
N N1 0.57879(8) 0.84851(11) 0.29957(11) 0.0162(3) Uani d . 1
C C7 0.72069(9) 0.80426(13) 0.07300(13) 0.0171(3) Uani d . 1
C C12 0.64445(9) 0.86417(12) 0.23421(13) 0.0148(3) Uani d . 1
C C3 0.69394(10) 1.00860(14) 0.34665(14) 0.0228(4) Uani d . 1
H H3A 0.7317 1.0626 0.3628 0.027 Uiso calc R 1
C C10 0.59726(10) 0.65659(13) 0.03895(13) 0.0187(3) Uani d . 1
H H10A 0.5558 0.6065 0.0264 0.022 Uiso calc R 1
C C1 0.57135(10) 0.91093(14) 0.38597(14) 0.0215(4) Uani d . 1
H H1A 0.5264 0.9007 0.4311 0.026 Uiso calc R 1
C C6 0.78081(10) 0.88565(14) 0.09568(14) 0.0209(4) Uani d . 1
H H6A 0.8261 0.8924 0.0507 0.025 Uiso calc R 1
C C5 0.77263(10) 0.95285(14) 0.18162(14) 0.0218(4) Uani d . 1
H H5A 0.8120 1.0059 0.1940 0.026 Uiso calc R 1
C C2 0.62797(10) 0.99184(15) 0.41280(15) 0.0253(4) Uani d . 1
H H2A 0.6208 1.0336 0.4748 0.030 Uiso calc R 1
C C8 0.72538(11) 0.73320(13) -0.01602(14) 0.0210(4) Uani d . 1
H H8A 0.7699 0.7360 -0.0629 0.025 Uiso calc R 1
C C9 0.66376(10) 0.65987(14) -0.03293(14) 0.0222(4) Uani d . 1
H H9A 0.6660 0.6126 -0.0916 0.027 Uiso calc R 1
C C4 0.70425(10) 0.94361(13) 0.25393(13) 0.0176(3) Uani d . 1
O O1 0.5517(2) 0.0842(2) 0.1510(3) 0.0433(7) Uani d P 0.50
N N3 0.5000 0.2344(2) 0.2500 0.0453(7) Uani d SD 1
C C13 0.5478(6) 0.1828(7) 0.1772(8) 0.048(3) Uani d PD 0.50
H H13A 0.5840 0.2276 0.1400 0.057 Uiso calc PR 0.50
C C14 0.5000 0.3523(3) 0.2500 0.0553(10) Uani d S 1
H H14A 0.5551 0.3783 0.2427 0.083 Uiso calc PR 0.50
H H14B 0.4772 0.3783 0.3168 0.083 Uiso calc PR 0.50
H H14C 0.4677 0.3783 0.1904 0.083 Uiso calc PR 0.50
C C15 0.5421(7) 0.1760(10) 0.1657(9) 0.067(4) Uani d PD 0.50
H H15A 0.5375 0.2151 0.0987 0.100 Uiso calc PR 0.50
H H15B 0.5180 0.1055 0.1575 0.100 Uiso calc PR 0.50
H H15C 0.5988 0.1685 0.1846 0.100 Uiso calc PR 0.50

loop_
_atom_site_aniso_label
_atom_site_aniso_U_11
_atom_site_aniso_U_22
_atom_site_aniso_U_33
_atom_site_aniso_U_12
_atom_site_aniso_U_13
_atom_site_aniso_U_23
Co1 0.01000(16) 0.01385(16) 0.01430(17) 0.000 -0.00028(11) 0.000
Cl1 0.0170(2) 0.0213(2) 0.0203(2) -0.00516(15) -0.00274(15) -0.00162(16)
N2 0.0134(6) 0.0161(6) 0.0159(7) -0.0002(5) -0.0015(5) 0.0012(5)
C11 0.0124(7) 0.0146(7) 0.0152(8) 0.0011(6) -0.0018(6) 0.0033(6)
N1 0.0131(6) 0.0174(7) 0.0181(7) 0.0004(5) -0.0004(5) -0.0016(6)
C7 0.0148(8) 0.0187(8) 0.0177(8) 0.0012(6) 0.0003(6) 0.0036(6)
C12 0.0130(7) 0.0147(7) 0.0168(8) 0.0012(6) -0.0027(6) 0.0023(6)
C3 0.0203(8) 0.0208(8) 0.0272(9) -0.0047(7) -0.0045(7) -0.0045(7)
C10 0.0185(8) 0.0180(8) 0.0195(8) -0.0006(6) -0.0012(7) -0.0031(7)
C1 0.0176(8) 0.0252(9) 0.0218(9) 0.0001(7) 0.0035(7) -0.0054(7)
C6 0.0156(8) 0.0263(8) 0.0208(8) -0.0033(7) 0.0022(7) 0.0047(7)
C5 0.0181(8) 0.0236(8) 0.0238(9) -0.0078(7) -0.0018(7) 0.0036(7)
C2 0.0227(9) 0.0270(9) 0.0262(9) -0.0020(7) 0.0003(7) -0.0109(8)
C8 0.0185(8) 0.0249(8) 0.0197(8) 0.0025(7) 0.0055(7) 0.0018(7)
C9 0.0240(9) 0.0224(8) 0.0203(8) 0.0012(7) 0.0022(7) -0.0048(7)
C4 0.0155(8) 0.0179(8) 0.0194(8) -0.0003(7) -0.0034(6) 0.0015(6)
O1 0.0492(19) 0.0294(16) 0.0512(19) 0.0003(14) -0.0046(15) -0.0048(14)
N3 0.0390(15) 0.0223(12) 0.075(2) 0.000 -0.0214(14) 0.000
C13 0.065(7) 0.018(4) 0.060(5) -0.007(4) 0.030(5) 0.001(3)
C14 0.049(2) 0.0259(16) 0.090(3) 0.000 -0.0091(19) 0.000
C15 0.047(5) 0.057(7) 0.095(7) 0.001(5) -0.041(5) -0.028(5)

loop_
_atom_type_symbol
_atom_type_description
_atom_type_scat_dispersion_real
_atom_type_scat_dispersion_imag
_atom_type_scat_source
C C 0.0033 0.0016 'International Tables Vol C Tables 4.2.6.8 and 6.1.1.4'
H H 0.0000 0.0000 'International Tables Vol C Tables 4.2.6.8 and 6.1.1.4'
N N 0.0061 0.0033 'International Tables Vol C Tables 4.2.6.8 and 6.1.1.4'
O O 0.0106 0.0060 'International Tables Vol C Tables 4.2.6.8 and 6.1.1.4'
Cl Cl 0.1484 0.1585 'International Tables Vol C Tables 4.2.6.8 and 6.1.1.4'
Co Co 0.3494 0.9721 'International Tables Vol C Tables 4.2.6.8 and 6.1.1.4'

loop_
_geom_angle_atom_site_label_1
_geom_angle_atom_site_label_2
_geom_angle_atom_site_label_3
_geom_angle_site_symmetry_1
_geom_angle_site_symmetry_3
_geom_angle
_geom_angle_publ_flag
N2 Co1 N2 . 3_655 176.70(7) yes
N2 Co1 N1 . . 76.81(5) yes
N2 Co1 N1 3_655 . 100.65(5) ?
N2 Co1 N1 . 3_655 100.65(5) yes
N2 Co1 N1 3_655 3_655 76.81(5) ?
N1 Co1 N1 . 3_655 82.44(7) yes
N2 Co1 Cl1 . . 91.56(4) yes
N2 Co1 Cl1 3_655 . 90.43(4) yes
N1 Co1 Cl1 . . 162.67(4) yes
N1 Co1 Cl1 3_655 . 87.23(4) yes
N2 Co1 Cl1 . 3_655 90.43(4) ?
N2 Co1 Cl1 3_655 3_655 91.56(4) ?
N1 Co1 Cl1 . 3_655 87.23(4) ?
N1 Co1 Cl1 3_655 3_655 162.67(4) ?
Cl1 Co1 Cl1 . 3_655 105.91(2) yes
C10 N2 C11 . . 117.80(14) ?
C10 N2 Co1 . . 127.52(11) ?
C11 N2 Co1 . . 114.39(10) ?
N2 C11 C7 . . 123.19(14) ?
N2 C11 C12 . . 117.10(14) ?
C7 C11 C12 . . 119.71(14) ?
C1 N1 C12 . . 118.02(14) ?
C1 N1 Co1 . . 127.74(11) ?
C12 N1 Co1 . . 114.20(10) ?
C11 C7 C8 . . 117.23(15) ?
C11 C7 C6 . . 119.27(15) ?
C8 C7 C6 . . 123.49(15) ?
N1 C12 C4 . . 123.13(14) ?
N1 C12 C11 . . 117.25(14) ?
C4 C12 C11 . . 119.62(14) ?
C2 C3 C4 . . 119.56(16) ?
C2 C3 H3A . . 120.2 ?
C4 C3 H3A . . 120.2 ?
N2 C10 C9 . . 122.94(15) ?
N2 C10 H10A . . 118.5 ?
C9 C10 H10A . . 118.5 ?
N1 C1 C2 . . 123.06(16) ?
N1 C1 H1A . . 118.5 ?
C2 C1 H1A . . 118.5 ?
C5 C6 C7 . . 121.01(15) ?
C5 C6 H6A . . 119.5 ?
C7 C6 H6A . . 119.5 ?
C6 C5 C4 . . 121.05(15) ?
C6 C5 H5A . . 119.5 ?
C4 C5 H5A . . 119.5 ?
C3 C2 C1 . . 119.15(16) ?
C3 C2 H2A . . 120.4 ?
C1 C2 H2A . . 120.4 ?
C9 C8 C7 . . 119.36(15) ?
C9 C8 H8A . . 120.3 ?
C7 C8 H8A . . 120.3 ?
C8 C9 C10 . . 119.48(15) ?
C8 C9 H9A . . 120.3 ?
C10 C9 H9A . . 120.3 ?
C12 C4 C3 . . 117.06(15) ?
C12 C4 C5 . . 119.30(15) ?
C3 C4 C5 . . 123.62(15) ?
C13 N3 C13 3_655 . 123.8(8) ?
C13 N3 C15 . 3_655 121.4(4) ?
C13 N3 C15 3_655 . 121.4(4) ?
C15 N3 C15 3_655 . 120.0(11) ?
C13 N3 C14 . . 118.1(4) ?
C15 N3 C14 . . 120.0(6) ?
O1 C13 N3 . . 130.9(6) ?
O1 C13 H13A . . 114.6 ?
N3 C13 H13A . . 114.6 ?
N3 C14 H14A . . 109.5 ?
N3 C14 H14B . . 109.5 ?
H14A C14 H14B . . 109.5 ?
N3 C14 H14C . . 109.5 ?
H14A C14 H14C . . 109.5 ?
H14B C14 H14C . . 109.5 ?
N3 C15 H15A . . 109.5 ?
N3 C15 H15B . . 109.5 ?
H15A C15 H15B . . 109.5 ?
N3 C15 H15C . . 109.5 ?
H15A C15 H15C . . 109.5 ?
H15B C15 H15C . . 109.5 ?

loop_
_geom_bond_atom_site_label_1
_geom_bond_atom_site_label_2
_geom_bond_site_symmetry_2
_geom_bond_distance
_geom_bond_publ_flag
Co1 N2 . 2.1517(13) yes
Co1 N2 3_655 2.1517(13) ?
Co1 N1 . 2.1636(13) yes
Co1 N1 3_655 2.1636(13) ?
Co1 Cl1 . 2.4099(5) yes
Co1 Cl1 3_655 2.4099(5) ?
N2 C10 . 1.326(2) ?
N2 C11 . 1.362(2) ?
C11 C7 . 1.408(2) ?
C11 C12 . 1.439(2) ?
N1 C1 . 1.321(2) ?
N1 C12 . 1.356(2) ?
C7 C8 . 1.408(2) ?
C7 C6 . 1.433(2) ?
C12 C4 . 1.406(2) ?
C3 C2 . 1.368(2) ?
C3 C4 . 1.408(2) ?
C3 H3A . 0.9300 ?
C10 C9 . 1.404(2) ?
C10 H10A . 0.9300 ?
C1 C2 . 1.401(2) ?
C1 H1A . 0.9300 ?
C6 C5 . 1.353(2) ?
C6 H6A . 0.9300 ?
C5 C4 . 1.435(2) ?
C5 H5A . 0.9300 ?
C2 H2A . 0.9300 ?
C8 C9 . 1.370(2) ?
C8 H8A . 0.9300 ?
C9 H9A . 0.9300 ?
O1 C13 . 1.260(9) ?
N3 C13 . 1.351(7) ?
N3 C15 . 1.441(8) ?
N3 C14 . 1.456(4) ?
N3 C13 3_655 1.351(7) ?
N3 C15 3_655 1.441(8) ?
C13 H13A . 0.9300 ?
C14 H14A . 0.9600 ?
C14 H14B . 0.9600 ?
C14 H14C . 0.9600 ?
C15 H15A . 0.9600 ?
C15 H15B . 0.9600 ?
C15 H15C . 0.9600 ?

loop_
_geom_hbond_atom_site_label_D
_geom_hbond_atom_site_label_H
_geom_hbond_atom_site_label_A
_geom_hbond_site_symmetry_A
_geom_hbond_distance_DH
_geom_hbond_distance_HA
_geom_hbond_distance_DA
_geom_hbond_angle_DHA
C10 H10A Cl1 1 0.93 2.74 3.3408(17) 123.5
C6 H6A Cl1 4_565 0.93 2.80 3.6743(18) 157.6
C5 H5A Cl1 6_666 0.93 2.85 3.6375(17) 143.5
C2 H2A Cg1 7_565 0.93 2.99 3.768(2) 142
C8 H8A Cg2 2_654 0.93 2.90 3.608(2) 134

loop_
_geom_torsion_atom_site_label_1
_geom_torsion_atom_site_label_2
_geom_torsion_atom_site_label_3
_geom_torsion_atom_site_label_4
_geom_torsion_site_symmetry_1
_geom_torsion
N1 Co1 N2 C10 . 178.15(14)
N1 Co1 N2 C10 3_655 -102.31(13)
Cl1 Co1 N2 C10 . -14.83(13)
Cl1 Co1 N2 C10 3_655 91.10(13)
N1 Co1 N2 C11 . 4.54(10)
N1 Co1 N2 C11 3_655 84.08(11)
Cl1 Co1 N2 C11 . 171.56(10)
Cl1 Co1 N2 C11 3_655 -82.51(10)
C10 N2 C11 C7 . 0.5(2)
Co1 N2 C11 C7 . 174.73(12)
C10 N2 C11 C12 . -179.63(14)
Co1 N2 C11 C12 . -5.35(17)
N2 Co1 N1 C1 . 179.24(15)
N2 Co1 N1 C1 3_655 1.40(15)
N1 Co1 N1 C1 3_655 76.37(14)
Cl1 Co1 N1 C1 . 130.31(14)
Cl1 Co1 N1 C1 3_655 -89.67(14)
N2 Co1 N1 C12 . -3.15(10)
N2 Co1 N1 C12 3_655 179.00(10)
N1 Co1 N1 C12 3_655 -106.02(12)
Cl1 Co1 N1 C12 . -52.08(19)
Cl1 Co1 N1 C12 3_655 87.94(10)
N2 C11 C7 C8 . -0.8(2)
C12 C11 C7 C8 . 179.25(14)
N2 C11 C7 C6 . 178.10(14)
C12 C11 C7 C6 . -1.8(2)
C1 N1 C12 C4 . -0.3(2)
Co1 N1 C12 C4 . -178.17(12)
C1 N1 C12 C11 . 179.28(14)
Co1 N1 C12 C11 . 1.42(17)
N2 C11 C12 N1 . 2.6(2)
C7 C11 C12 N1 . -177.44(14)
N2 C11 C12 C4 . -177.75(14)
C7 C11 C12 C4 . 2.2(2)
C11 N2 C10 C9 . 0.1(2)
Co1 N2 C10 C9 . -173.37(12)
C12 N1 C1 C2 . -0.1(2)
Co1 N1 C1 C2 . 177.45(13)
C11 C7 C6 C5 . 0.2(2)
C8 C7 C6 C5 . 179.06(16)
C7 C6 C5 C4 . 1.1(3)
C4 C3 C2 C1 . -0.8(3)
N1 C1 C2 C3 . 0.6(3)
C11 C7 C8 C9 . 0.7(2)
C6 C7 C8 C9 . -178.19(16)
C7 C8 C9 C10 . -0.2(2)
N2 C10 C9 C8 . -0.2(3)
N1 C12 C4 C3 . 0.1(2)
C11 C12 C4 C3 . -179.44(14)
N1 C12 C4 C5 . 178.67(15)
C11 C12 C4 C5 . -0.9(2)
C2 C3 C4 C12 . 0.4(2)
C2 C3 C4 C5 . -178.04(17)
C6 C5 C4 C12 . -0.7(2)
C6 C5 C4 C3 . 177.71(16)
C13 N3 C13 O1 3_655 9.9(10)
C15 N3 C13 O1 3_655 18(2)
C15 N3 C13 O1 . -62(7)
C14 N3 C13 O1 . -170.1(10)
